data_9010290
loop_
_publ_author_name
'Benna, P.'
'Nestola, F.'
'Ballaran, T. B.'
'Balic-Zunic T'
'Lundegaard, L. F.'
'Bruno, E.'

_publ_section_title
;
 The high-pressure structural configurations of Ca0.2Sr0.8Al2Si2O8 feldspar:
 The I-1-I2/c and I2/c-P2_1/c phase transitions
 Sample: P = 7.4 GPa
;
_journal_name_full 'American Mineralogist'
_journal_page_first 1190
_journal_page_last 1199
_journal_paper_doi 10.2138/am.2007.2402
_journal_volume 92
_journal_year 2007
_chemical_compound_source Synthetic
_chemical_formula_structural Ca.2Sr.8Al2Si2O8
_chemical_formula_sum 'Al2 Ca0.2 O8 Si2 Sr0.8'
_chemical_name_mineral Slawsonite
_space_group_IT_number 14
_symmetry_space_group_name_Hall '-P 2ybc'
_symmetry_space_group_name_H-M 'P 1 21/c 1'
_cell_angle_alpha 90
_cell_angle_beta 114.19
_cell_angle_gamma 90
_cell_formula_units_Z 8
_cell_length_a 8.116
_cell_length_b 12.410
_cell_length_c 13.728
_cell_volume 1261.267
_database_code_amcsd 0004411
_diffrn_ambient_pressure 7.4e+06
_exptl_crystal_density_diffrn 3.331
_cod_original_formula_sum '(Ca.2 Sr.8) Si2 Al2 O8'
_cod_database_code 9010290

loop_
_space_group_symop_operation_xyz
x,y,z
x,1/2-y,1/2+z
-x,1/2+y,1/2-z
-x,-y,-z

loop_
_atom_site_label
_atom_site_fract_x
_atom_site_fract_y
_atom_site_fract_z
_atom_site_occupancy
_atom_site_U_iso_or_equiv
_atom_site_type_symbol
_atom_site_attached_hydrogens
Ca0 0.53930 0.25710 0.31420 0.20000 0.01500 Ca 0
Sr0 0.53930 0.25710 0.31420 0.80000 0.01500 Sr 0
Cai 0.01200 0.74170 0.82290 0.20000 0.01500 Ca 0
Sri 0.01200 0.74170 0.82290 0.80000 0.01500 Sr 0
Si100 0.24750 0.42670 0.36350 1.00000 0.01200 Si 0
Si10i 0.72810 0.93950 0.84470 1.00000 0.01200 Si 0
Al1z0 0.25200 0.41350 0.87320 1.00000 0.01400 Al 0
Al1zi 0.73990 0.95180 0.36020 1.00000 0.01000 Al 0
Al200 0.94100 0.38900 0.42910 1.00000 0.01100 Al 0
Al20i 0.42740 0.86790 0.91640 1.00000 0.01100 Al 0
Si2z0 0.93930 0.35210 0.93510 1.00000 0.01200 Si 0
Si2zi 0.42070 0.87260 0.42350 1.00000 0.01200 Si 0
OA10 0.26520 0.38560 0.25320 1.00000 0.01300 O 0
OA1i 0.75680 0.87570 0.75060 1.00000 0.01900 O 0
OA20 0.86210 0.27110 0.45150 1.00000 0.02500 O 0
OA2i 0.32750 0.74060 0.87250 1.00000 0.02300 O 0
OB00 0.06380 0.37290 0.35160 1.00000 0.01900 O 0
OB0i 0.54780 0.88320 0.84100 1.00000 0.02700 O 0
OBz0 0.05710 0.35060 0.86710 1.00000 0.02300 O 0
OBzi 0.55750 0.89820 0.37000 1.00000 0.02700 O 0
OC00 0.23730 0.55780 0.37850 1.00000 0.02100 O 0
OC0i 0.72170 0.07100 0.83940 1.00000 0.02900 O 0
OCz0 0.25210 0.54980 0.89460 1.00000 0.02500 O 0
OCzi 0.75450 0.09510 0.36740 1.00000 0.01800 O 0
OD00 0.43330 0.37640 0.45240 1.00000 0.02500 O 0
OD0i 0.90770 0.91280 0.94660 1.00000 0.03900 O 0
ODz0 0.46470 0.36130 0.95100 1.00000 0.01800 O 0
ODzi 0.94230 0.89110 0.44730 1.00000 0.01800 O 0

loop_
_cod_changelog_entry_id
_cod_changelog_entry_author
_cod_changelog_entry_date
_cod_changelog_entry_text
1
;cod-tools version 3.8.0
Id: cif_guess_AMCSD_atom_types 9581 2023-05-17 12:35:41Z saulius
;
2023-05-23T09:23:19+03:00
;Derived atom types and hydrogen counts
from atom names that follow the AMCSD naming convention
(Wat == water, O-H == hydroxyl).
;

loop_
_cod_related_entry_id
_cod_related_entry_database
_cod_related_entry_code
1 AMCSD 0004411
